data_7043692
loop_
_publ_author_name
'Alberto, Roger'
'Meola, Giuseppe'
'Braband, Henrik'
'Jordi, Sara'
'Fox, Thomas'
'Blacque, Oliver'
'Spingler, Bernhard'

_publ_section_title
;
 Structure and Reactivities of Rhenium and Technetium bis-Arene Sandwich
 Complexes [M(\h6-arene)2]+
;
_journal_name_full 'Dalton Trans.'
_journal_paper_doi 10.1039/C7DT02072D
_journal_year 2017
_chemical_formula_sum 'C15 H16 B N6 Re'
_chemical_formula_weight 477.35
_space_group_crystal_system monoclinic
_space_group_IT_number 11
_space_group_name_Hall '-P 2yb'
_space_group_name_H-M_alt 'P 1 21/m 1'
_symmetry_space_group_name_Hall '-P 2yb'
_symmetry_space_group_name_H-M 'P 1 21/m 1'
_atom_sites_solution_hydrogens mixed
_atom_sites_solution_primary direct
_audit_creation_method SHELXL-2014/7
_audit_update_record
;
2017-06-06 deposited with the CCDC.
2017-07-18 downloaded from the CCDC.
;
_cell_angle_alpha 90
_cell_angle_beta 92.507(5)
_cell_angle_gamma 90
_cell_formula_units_Z 2
_cell_length_a 8.2517(4)
_cell_length_b 10.2422(6)
_cell_length_c 8.9263(5)
_cell_measurement_reflns_used 4135
_cell_measurement_temperature 183(2)
_cell_measurement_theta_max 32.2970
_cell_measurement_theta_min 2.9820
_cell_volume 753.69(7)
_computing_cell_refinement 'CrysAlis^Pro^ (Oxford, 2007)'
_computing_data_collection 'CrysAlis^Pro^ (Oxford, 2007)'
_computing_data_reduction 'CrysAlis^Pro^ (Oxford, 2007)'
_computing_molecular_graphics 'ORTEP-3 (Farrugia, 1997)'
_computing_publication_material 'SHELXL-2014/7 (Sheldrick, 2014)'
_computing_structure_refinement 'SHELXL-2014/7 (Sheldrick, 2014)'
_computing_structure_solution 'SHELXL-2014/7 (Sheldrick, 2014)'
_diffrn_ambient_temperature 183(2)
_diffrn_detector_area_resol_mean 10.4498
_diffrn_measured_fraction_theta_full 1.000
_diffrn_measured_fraction_theta_max 0.928
_diffrn_measurement_device_type 'Oxford Xcalibur Ruby CCD'
_diffrn_measurement_method '\o oscillation scan'
_diffrn_radiation_type MoK\a
_diffrn_radiation_wavelength 0.71073
_diffrn_reflns_av_R_equivalents 0.0692
_diffrn_reflns_av_unetI/netI 0.0630
_diffrn_reflns_Laue_measured_fraction_full 1.000
_diffrn_reflns_Laue_measured_fraction_max 0.928
_diffrn_reflns_limit_h_max 12
_diffrn_reflns_limit_h_min -11
_diffrn_reflns_limit_k_max 15
_diffrn_reflns_limit_k_min -15
_diffrn_reflns_limit_l_max 13
_diffrn_reflns_limit_l_min -13
_diffrn_reflns_number 9097
_diffrn_reflns_point_group_measured_fraction_full 1.000
_diffrn_reflns_point_group_measured_fraction_max 0.928
_diffrn_reflns_theta_full 26.32
_diffrn_reflns_theta_max 32.874
_diffrn_reflns_theta_min 2.284
_exptl_absorpt_coefficient_mu 8.069
_exptl_absorpt_correction_T_max 0.831
_exptl_absorpt_correction_T_min 0.538
_exptl_absorpt_correction_type analytical
_exptl_absorpt_process_details
;
CrysAlisPro, Agilent Technologies,
Version 1.171.37.35 (release 13-08-2014 CrysAlis171 .NET)
(compiled Aug 13 2014,18:06:01)
Analytical numeric absorption correction using a multifaceted crystal
            model based on expressions derived by R.C. Clark & J.S. Reid.
(Clark, R. C. & Reid, J. S. (1995). Acta Cryst. A51, 887-897)
Empirical absorption correction using spherical harmonics,
 implemented in SCALE3 ABSPACK scaling algorithm.
;
_exptl_crystal_colour yellow
_exptl_crystal_density_diffrn 2.103
_exptl_crystal_description prism
_exptl_crystal_F_000 456
_exptl_crystal_size_max 0.120
_exptl_crystal_size_mid 0.050
_exptl_crystal_size_min 0.040
_refine_diff_density_max 2.324
_refine_diff_density_min -2.491
_refine_diff_density_rms 0.220
_refine_ls_extinction_method none
_refine_ls_goodness_of_fit_ref 1.051
_refine_ls_hydrogen_treatment mixed
_refine_ls_matrix_type full
_refine_ls_number_parameters 120
_refine_ls_number_reflns 2736
_refine_ls_number_restraints 0
_refine_ls_restrained_S_all 1.051
_refine_ls_R_factor_all 0.0398
_refine_ls_R_factor_gt 0.0344
_refine_ls_shift/su_max 0.000
_refine_ls_shift/su_mean 0.000
_refine_ls_structure_factor_coef Fsqd
_refine_ls_weighting_details 'w=1/[\s^2^(Fo^2^)+(0.0237P)^2^] where P=(Fo^2^+2Fc^2^)/3'
_refine_ls_weighting_scheme calc
_refine_ls_wR_factor_gt 0.0691
_refine_ls_wR_factor_ref 0.0722
_reflns_Friedel_coverage 0.000
_reflns_number_gt 2473
_reflns_number_total 2736
_reflns_threshold_expression 'I > 2\s(I)'
_cod_data_source_file c7dt02072d2.cif
_cod_data_source_block GIM210616
_cod_database_code 7043692
_shelx_shelxl_version_number 2014/7
_shelx_space_group_comment
;
The symmetry employed for this shelxl refinement is uniquely defined
by the following loop, which should always be used as a source of
symmetry information in preference to the above space-group names.
They are only intended as comments.
;
_shelx_estimated_absorpt_t_min 0.444
_shelx_estimated_absorpt_t_max 0.738

loop_
_space_group_symop_operation_xyz
'x, y, z'
'-x, y+1/2, -z'
'-x, -y, -z'
'x, -y-1/2, z'

loop_
_atom_site_label
_atom_site_type_symbol
_atom_site_fract_x
_atom_site_fract_y
_atom_site_fract_z
_atom_site_U_iso_or_equiv
_atom_site_adp_type
_atom_site_occupancy
_atom_site_site_symmetry_order
_atom_site_calc_flag
_atom_site_refinement_flags_posn
_atom_site_refinement_flags_adp
_atom_site_refinement_flags_occupancy
Re1 Re 0.15231(2) 0.2500 0.51808(2) 0.01627(7) Uani 1 2 d S T P
C1 C 0.0053(7) 0.2500 0.3086(6) 0.0320(15) Uani 1 2 d S T P
H1A H -0.1095 0.2500 0.2947 0.038 Uiso 1 2 calc R U P
C2 C 0.0887(6) 0.1287(5) 0.3186(4) 0.0322(10) Uani 1 1 d . . .
H2A H 0.0320 0.0484 0.3067 0.039 Uiso 1 1 calc R U .
C3 C 0.2596(5) 0.1311(4) 0.3472(4) 0.0269(9) Uani 1 1 d . . .
H3A H 0.3166 0.0509 0.3596 0.032 Uiso 1 1 calc R U .
C4 C 0.3470(7) 0.2500 0.3576(7) 0.0295(14) Uani 1 2 d S T P
H4A H 0.4618 0.2500 0.3714 0.035 Uiso 1 2 calc R U P
C5 C -0.2249(7) 0.2500 0.5964(8) 0.0317(14) Uani 1 2 d S T P
H5A H -0.2650 0.2500 0.4950 0.038 Uiso 1 2 calc R U P
C6 C -0.3210(8) 0.2500 0.7208(8) 0.0362(17) Uani 1 2 d S T P
H6A H -0.4361 0.2500 0.7206 0.043 Uiso 1 2 calc R U P
C7 C -0.2149(8) 0.2500 0.8440(8) 0.0334(15) Uani 1 2 d S T P
H7A H -0.2438 0.2500 0.9459 0.040 Uiso 1 2 calc R U P
C8 C 0.3294(4) 0.0077(4) 0.6884(5) 0.0233(8) Uani 1 1 d . . .
H8 H 0.3724 -0.0280 0.6003 0.028 Uiso 1 1 calc R U .
C9 C 0.3563(5) -0.0429(4) 0.8314(5) 0.0286(9) Uani 1 1 d . . .
H9 H 0.4206 -0.1164 0.8603 0.034 Uiso 1 1 calc R U .
C10 C 0.2694(5) 0.0368(4) 0.9217(5) 0.0292(9) Uani 1 1 d . . .
H10 H 0.2619 0.0278 1.0271 0.035 Uiso 1 1 calc R U .
B1 B 0.1004(9) 0.2500 0.8824(7) 0.0259(14) Uani 1 2 d S T P
H11 H 0.079(8) 0.2500 0.999(7) 0.039 Uiso 1 2 d S U P
N1 N -0.0673(5) 0.2500 0.6410(5) 0.0217(10) Uani 1 2 d S T P
N2 N -0.0625(6) 0.2500 0.7947(5) 0.0241(10) Uani 1 2 d S T P
N3 N 0.2353(4) 0.1126(3) 0.6912(4) 0.0201(6) Uani 1 1 d . . .
N4 N 0.1968(4) 0.1296(4) 0.8368(3) 0.0232(7) Uani 1 1 d . . .

loop_
_atom_site_aniso_label
_atom_site_aniso_U_11
_atom_site_aniso_U_22
_atom_site_aniso_U_33
_atom_site_aniso_U_23
_atom_site_aniso_U_13
_atom_site_aniso_U_12
Re1 0.01624(11) 0.01851(11) 0.01416(11) 0.000 0.00186(8) 0.000
C1 0.020(3) 0.060(5) 0.016(3) 0.000 -0.002(2) 0.000
C2 0.041(2) 0.040(3) 0.0161(18) -0.0087(18) 0.0031(18) -0.014(2)
C3 0.038(2) 0.027(2) 0.0160(17) -0.0025(16) 0.0076(17) 0.0066(19)
C4 0.020(3) 0.041(4) 0.028(3) 0.000 0.005(2) 0.000
C5 0.018(3) 0.032(3) 0.045(4) 0.000 0.001(3) 0.000
C6 0.025(3) 0.033(4) 0.052(4) 0.000 0.017(3) 0.000
C7 0.035(3) 0.030(3) 0.037(4) 0.000 0.020(3) 0.000
C8 0.0225(18) 0.0212(19) 0.026(2) 0.0007(17) 0.0010(16) 0.0030(16)
C9 0.031(2) 0.024(2) 0.030(2) 0.0080(18) -0.0063(18) 0.0042(18)
C10 0.038(2) 0.027(2) 0.022(2) 0.0043(17) -0.0012(18) -0.0005(19)
B1 0.039(4) 0.025(3) 0.014(3) 0.000 0.008(3) 0.000
N1 0.021(2) 0.023(2) 0.022(2) 0.000 0.0023(19) 0.000
N2 0.027(2) 0.026(3) 0.020(2) 0.000 0.009(2) 0.000
N3 0.0214(15) 0.0200(16) 0.0188(15) 0.0005(13) -0.0002(13) 0.0003(13)
N4 0.0297(17) 0.0251(18) 0.0146(14) 0.0024(14) -0.0002(13) 0.0011(14)

loop_
_atom_type_symbol
_atom_type_description
_atom_type_scat_dispersion_real
_atom_type_scat_dispersion_imag
_atom_type_scat_source
C C 0.0033 0.0016 'International Tables Vol C Tables 4.2.6.8 and 6.1.1.4'
H H 0.0000 0.0000 'International Tables Vol C Tables 4.2.6.8 and 6.1.1.4'
B B 0.0013 0.0007 'International Tables Vol C Tables 4.2.6.8 and 6.1.1.4'
N N 0.0061 0.0033 'International Tables Vol C Tables 4.2.6.8 and 6.1.1.4'
Re Re -1.0185 7.2310 'International Tables Vol C Tables 4.2.6.8 and 6.1.1.4'

loop_
_geom_angle_atom_site_label_1
_geom_angle_atom_site_label_2
_geom_angle_atom_site_label_3
_geom_angle
_geom_angle_site_symmetry_1
_geom_angle_site_symmetry_3
N1 Re1 C3 137.24(14) . .
N1 Re1 C3 137.24(14) . 4_565
C3 Re1 C3 68.3(2) . 4_565
N1 Re1 N3 83.34(13) . 4_565
C3 Re1 N3 137.38(14) . 4_565
C3 Re1 N3 90.64(14) 4_565 4_565
N1 Re1 N3 83.34(13) . .
C3 Re1 N3 90.64(14) . .
C3 Re1 N3 137.38(14) 4_565 .
N3 Re1 N3 80.46(18) 4_565 .
N1 Re1 C1 89.3(2) . .
C3 Re1 C1 68.07(16) . .
C3 Re1 C1 68.07(16) 4_565 .
N3 Re1 C1 138.86(9) 4_565 .
N3 Re1 C1 138.86(9) . .
N1 Re1 C4 169.9(2) . .
C3 Re1 C4 37.82(13) . .
C3 Re1 C4 37.82(13) 4_565 .
N3 Re1 C4 104.27(15) 4_565 .
N3 Re1 C4 104.27(15) . .
C1 Re1 C4 80.6(2) . .
N1 Re1 C2 103.51(16) . 4_565
C3 Re1 C2 80.77(16) . 4_565
C3 Re1 C2 37.83(17) 4_565 4_565
N3 Re1 C2 105.31(17) 4_565 4_565
N3 Re1 C2 171.37(13) . 4_565
C1 Re1 C2 37.69(15) . 4_565
C4 Re1 C2 68.32(18) . 4_565
N1 Re1 C2 103.51(16) . .
C3 Re1 C2 37.83(17) . .
C3 Re1 C2 80.77(16) 4_565 .
N3 Re1 C2 171.37(13) 4_565 .
N3 Re1 C2 105.31(17) . .
C1 Re1 C2 37.69(15) . .
C4 Re1 C2 68.32(18) . .
C2 Re1 C2 68.2(3) 4_565 .
C2 C1 C2 121.9(5) . 4_565
C2 C1 Re1 72.3(3) . .
C2 C1 Re1 72.3(3) 4_565 .
C2 C1 H1A 119.0 . .
C2 C1 H1A 119.0 4_565 .
Re1 C1 H1A 128.7 . .
C1 C2 C3 118.0(4) . .
C1 C2 Re1 70.0(3) . .
C3 C2 Re1 69.4(2) . .
C1 C2 H2A 121.0 . .
C3 C2 H2A 121.0 . .
Re1 C2 H2A 132.4 . .
C4 C3 C2 121.6(4) . .
C4 C3 Re1 72.1(3) . .
C2 C3 Re1 72.8(2) . .
C4 C3 H3A 119.2 . .
C2 C3 H3A 119.2 . .
Re1 C3 H3A 128.2 . .
C3 C4 C3 118.6(5) . 4_565
C3 C4 Re1 70.0(3) . .
C3 C4 Re1 70.0(3) 4_565 .
C3 C4 H4A 120.7 . .
C3 C4 H4A 120.7 4_565 .
Re1 C4 H4A 132.0 . .
N1 C5 C6 110.0(6) . .
N1 C5 H5A 125.0 . .
C6 C5 H5A 125.0 . .
C7 C6 C5 105.9(5) . .
C7 C6 H6A 127.1 . .
C5 C6 H6A 127.1 . .
N2 C7 C6 107.9(5) . .
N2 C7 H7A 126.0 . .
C6 C7 H7A 126.0 . .
N3 C8 C9 110.8(4) . .
N3 C8 H8 124.6 . .
C9 C8 H8 124.6 . .
C10 C9 C8 104.6(4) . .
C10 C9 H9 127.7 . .
C8 C9 H9 127.7 . .
N4 C10 C9 108.8(4) . .
N4 C10 H10 125.6 . .
C9 C10 H10 125.6 . .
N2 B1 N4 108.6(3) . .
N2 B1 N4 108.6(3) . 4_565
N4 B1 N4 107.2(5) . 4_565
N2 B1 H11 109(4) . .
N4 B1 H11 112(2) . .
N4 B1 H11 112(2) 4_565 .
C5 N1 N2 106.3(5) . .
C5 N1 Re1 132.3(4) . .
N2 N1 Re1 121.4(3) . .
C7 N2 N1 109.9(5) . .
C7 N2 B1 130.1(5) . .
N1 N2 B1 120.0(4) . .
C8 N3 N4 106.4(3) . .
C8 N3 Re1 132.5(3) . .
N4 N3 Re1 121.0(3) . .
C10 N4 N3 109.4(3) . .
C10 N4 B1 130.1(4) . .
N3 N4 B1 120.1(4) . .

loop_
_geom_bond_atom_site_label_1
_geom_bond_atom_site_label_2
_geom_bond_distance
_geom_bond_site_symmetry_2
Re1 N1 2.159(4) .
Re1 C3 2.171(4) .
Re1 C3 2.171(4) 4_565
Re1 N3 2.178(3) 4_565
Re1 N3 2.178(3) .
Re1 C1 2.184(6) .
Re1 C4 2.198(5) .
Re1 C2 2.215(4) 4_565
Re1 C2 2.215(4) .
C1 C2 1.421(6) .
C1 C2 1.421(6) 4_565
C1 H1A 0.9500 .
C2 C3 1.422(6) .
C2 H2A 0.9500 .
C3 C4 1.416(5) .
C3 H3A 0.9500 .
C4 C3 1.416(5) 4_565
C4 H4A 0.9500 .
C5 N1 1.344(8) .
C5 C6 1.391(8) .
C5 H5A 0.9500 .
C6 C7 1.376(10) .
C6 H6A 0.9500 .
C7 N2 1.351(7) .
C7 H7A 0.9500 .
C8 N3 1.327(5) .
C8 C9 1.386(5) .
C8 H8 0.9500 .
C9 C10 1.372(6) .
C9 H9 0.9500 .
C10 N4 1.340(5) .
C10 H10 0.9500 .
B1 N2 1.526(9) .
B1 N4 1.532(5) .
B1 N4 1.532(5) 4_565
B1 H11 1.06(6) .
N1 N2 1.371(6) .
N3 N4 1.362(4) .

loop_
_geom_torsion_atom_site_label_1
_geom_torsion_atom_site_label_2
_geom_torsion_atom_site_label_3
_geom_torsion_atom_site_label_4
_geom_torsion
_geom_torsion_site_symmetry_1
_geom_torsion_site_symmetry_4
C2 C1 C2 C3 3.2(8) 4_565 .
Re1 C1 C2 C3 -51.8(4) . .
C2 C1 C2 Re1 55.0(5) 4_565 .
C1 C2 C3 C4 -3.3(6) . .
Re1 C2 C3 C4 -55.4(4) . .
C1 C2 C3 Re1 52.1(4) . .
C2 C3 C4 C3 3.4(8) . 4_565
Re1 C3 C4 C3 -52.3(5) . 4_565
C2 C3 C4 Re1 55.7(4) . .
N1 C5 C6 C7 0.000(2) . .
C5 C6 C7 N2 0.000(2) . .
N3 C8 C9 C10 1.2(5) . .
C8 C9 C10 N4 -0.5(5) . .
C6 C5 N1 N2 0.000(1) . .
C6 C5 N1 Re1 180.000(1) . .
C6 C7 N2 N1 0.000(2) . .
C6 C7 N2 B1 180.000(2) . .
C5 N1 N2 C7 0.000(2) . .
Re1 N1 N2 C7 180.000(2) . .
C5 N1 N2 B1 180.000(2) . .
Re1 N1 N2 B1 0.000(2) . .
N4 B1 N2 C7 121.9(3) . .
N4 B1 N2 C7 -121.9(3) 4_565 .
N4 B1 N2 N1 -58.1(3) . .
N4 B1 N2 N1 58.1(3) 4_565 .
C9 C8 N3 N4 -1.4(5) . .
C9 C8 N3 Re1 175.8(3) . .
C9 C10 N4 N3 -0.3(5) . .
C9 C10 N4 B1 -173.2(4) . .
C8 N3 N4 C10 1.0(4) . .
Re1 N3 N4 C10 -176.6(3) . .
C8 N3 N4 B1 174.7(4) . .
Re1 N3 N4 B1 -2.8(5) . .
N2 B1 N4 C10 -128.0(5) . .
N4 B1 N4 C10 114.8(5) 4_565 .
N2 B1 N4 N3 59.7(5) . .
N4 B1 N4 N3 -57.5(6) 4_565 .
